data_1548310
loop_
_publ_author_name
'Shekhah, Osama'
'Belmabkhout, Youssef'
'Chen, Zhijie'
'Guillerm, Vincent'
'Cairns, Amy'
'Adil, Karim'
'Eddaoudi, Mohamed'

_publ_section_title
;
 Made-to-order metal-organic frameworks for trace carbon dioxide removal
 and air capture
;
_journal_coden_ASTM NCAOBW
_journal_name_full 'Nature Communications'
_journal_page_first 4228
_journal_paper_doi 10.1038/ncomms5228
_journal_volume 5
_journal_year 2014
_chemical_formula_moiety ' C8 H8 Cu F6 N4 Si '
_chemical_formula_sum 'C8 H8 Cu F6 N4 Si'
_chemical_formula_weight 365.82
_space_group_IT_number 123
_symmetry_cell_setting tetragonal
_symmetry_space_group_name_Hall '-P 4 2'
_symmetry_space_group_name_H-M 'P 4/m m m'
_cell_angle_alpha 90.00000
_cell_angle_beta 90.00000
_cell_angle_gamma 90.00000
_cell_formula_units_Z 1
_cell_length_a 6.9186(2)
_cell_length_b 6.9186(2)
_cell_length_c 7.9061(3)
_cell_measurement_temperature 298
_cell_volume 378.44(2)
_computing_cell_refinement 'McMaille (Le Bail, 2004)'
_computing_molecular_graphics 'DIAMOND, '
_computing_publication_material 'PLATON (Spek, 2003)'
_computing_structure_refinement 'FULLPROF (Rodriguez-Carvajal, 1993)'
_computing_structure_solution 'ESPOIR (Le Bail, 2001)'
_diffrn_ambient_temperature 298
_diffrn_detector ' X PANanalytical'
_diffrn_detector_type ' CCD'
_diffrn_radiation_type 'Cu K\a'
_diffrn_radiation_wavelength 1.5418
_diffrn_source 'classical X-ray tube'
_pd_instr_location ' ?'
_pd_meas_2theta_range_inc 0.050000
_pd_meas_2theta_range_max 78.00000
_pd_meas_2theta_range_min 3.00000
_pd_meas_number_of_points 1501
_pd_meas_scan_method 'step-scan '
_pd_proc_2theta_range_inc 0.050000
_pd_proc_2theta_range_max 78.1108
_pd_proc_2theta_range_min 3.1108
_pd_proc_ls_pref_orient_corr ' ?'
_pd_proc_ls_prof_R_factor 1.8180
_pd_proc_ls_prof_wR_expected 0.6200
_pd_proc_ls_prof_wR_factor 2.7928
_pd_proc_wavelength 1.540510
_pd_spec_mounting ' ?'
_refine_ls_goodness_of_fit_all 20.7
_refine_ls_number_parameters 91
_refine_ls_number_reflns 192
_refine_ls_number_restraints 0
_refine_ls_R_I_factor 5.1628
_cod_data_source_file ncomms5228-s2.cif
_cod_data_source_block SIFIX-3-Cu_Mohamed_EDDAOUDI_KAUST
_cod_depositor_comments
;
The following automatic conversions were performed:

'_symmetry_cell_setting' value 'Tetragonal' changed to 'tetragonal'
according to the built-in table from CIF Core dictionary named
'cif_core.dic' version 2.4.1 from 2010-06-29.

Automatic conversion script
Id: cif_fix_values 5376 2017-05-30 11:51:03Z andrius 
;
_cod_original_formula_sum ' C8 H8 Cu F6 N4 Si '
_cod_database_code 1548310
_pd_proc_ls_prof_cr_factor 15.1079
_pd_proc_ls_prof_cwr_factor 12.3179
_pd_proc_ls_prof_cwr_expected 2.7348
_pd_proc_ls_prof_chi2 20.2879
_pd_proc_ls_prof_echi2 20.7262

loop_
_symmetry_equiv_pos_as_xyz
x,y,z
-y,x,z
-x,-y,z
y,-x,z
-x,y,z
y,x,z
x,-y,z
-y,-x,z
-x,-y,-z
y,-x,-z
x,y,-z
-y,x,-z
x,-y,-z
-y,-x,-z
-x,y,-z
y,x,-z

loop_
_atom_site_label
_atom_site_fract_x
_atom_site_fract_y
_atom_site_fract_z
_atom_site_U_iso_or_equiv
_atom_site_occupancy
_atom_site_adp_type
_atom_site_type_symbol
N1 0.50000 0.217(2) 0.50000 0.099(8) 1.00000 Uiso N
C1 0.50000 0.0893(1) 0.3843(1) 0.121(1) 1.00000 Uiso C
H1 0.50000 0.14010 0.27980 0.1665 1.00000 Uiso H
Cu1 0.50000 0.50000 0.50000 0.098(3) 1.00000 Uiso Cu
F1 0.50000 0.50000 0.232(3) 0.119(8) 1.00000 Uiso F
F2 0.3313(15) 0.3313(15) 0.00000 0.204(8) 1.00000 Uiso F
Si1 0.50000 0.50000 0.00000 0.158(7) 1.00000 Uiso Si

loop_
_atom_type_symbol
_atom_type_scat_Cromer_Mann_a1
_atom_type_scat_Cromer_Mann_b1
_atom_type_scat_Cromer_Mann_a2
_atom_type_scat_Cromer_Mann_b2
_atom_type_scat_Cromer_Mann_a3
_atom_type_scat_Cromer_Mann_b3
_atom_type_scat_Cromer_Mann_a4
_atom_type_scat_Cromer_Mann_b4
_atom_type_scat_Cromer_Mann_c
_atom_type_scat_dispersion_real
_atom_type_scat_dispersion_imag
_atom_type_scat_source
n 12.21260 0.00570 3.13220 9.89330 2.01250 28.99750 1.16630 0.58260 -11.52900 0.02900 0.01800 International_Tables_for_Crystallography_Vol.C(1991)_Tables_6.1.1.4_and_6.1.1.5
c 2.31000 20.84390 1.02000 10.20750 1.58860 0.56870 0.86500 51.65120 0.21560 0.01700 0.00900 International_Tables_for_Crystallography_Vol.C(1991)_Tables_6.1.1.4_and_6.1.1.5
h 0.49300 10.51090 0.32291 26.12570 0.14019 3.14236 0.04081 57.79970 0.00304 0.00000 0.00000 International_Tables_for_Crystallography_Vol.C(1991)_Tables_6.1.1.4_and_6.1.1.5
cu 13.33800 3.58280 7.16760 0.24700 5.61580 11.39660 1.67350 64.81260 1.19100 -2.01900 0.58900 International_Tables_for_Crystallography_Vol.C(1991)_Tables_6.1.1.4_and_6.1.1.5
f 3.53920 10.28250 2.64120 4.29440 1.51700 0.26150 1.02430 26.14760 0.27760 0.06900 0.05300 International_Tables_for_Crystallography_Vol.C(1991)_Tables_6.1.1.4_and_6.1.1.5
si 6.29150 2.43860 3.03530 32.33370 1.98910 0.67850 1.54100 81.69370 1.14070 0.24400 0.33000 International_Tables_for_Crystallography_Vol.C(1991)_Tables_6.1.1.4_and_6.1.1.5
o 3.04850 13.27710 2.28680 5.70110 1.54630 0.32390 0.86700 32.90890 0.25080 0.04700 0.03200 International_Tables_for_Crystallography_Vol.C(1991)_Tables_6.1.1.4_and_6.1.1.5

loop_
_geom_angle_atom_site_label_1
_geom_angle_atom_site_label_2
_geom_angle_atom_site_label_3
_geom_angle
_geom_angle_site_symmetry_1
_geom_angle_site_symmetry_2
_geom_angle_site_symmetry_3
_geom_angle_publ_flag
F1 Cu1 N1 90.00 . . . no
F1 Cu1 F1 180.00 . . . no
N1 Cu1 N1 90.00 . . 2_655 no
N1 Cu1 N1 180.00 . . 3_665 no
F1 Si1 F2 90.00 . . . no
F1 Si1 F1 180.00 . . . no
Cu1 F1 Si1 180.00 . . . no
Cu1 N1 C1 134.0(3) . . . no
C1 N1 C1 91.99 . . . no
N1 C1 H1 113.00 . . . no
C1 C1 H1 113.00 3_655 . . no

loop_
_geom_bond_atom_site_label_1
_geom_bond_atom_site_label_2
_geom_bond_distance
_geom_bond_site_symmetry_1
_geom_bond_site_symmetry_2
_geom_bond_publ_flag
Cu1 F1 2.12(1) . . no
Cu1 N1 1.96(1) . . no
Si1 F1 1.83(1) . . no
Si1 F2 1.65(1) . . no
N1 C1 1.27(1) . . no
C1 C1 1.235(1) . 3_655 no
C1 H1 0.9000 . . no
